data_2213889
loop_
_publ_author_name
'Ming-Tian Li'
'Xu-Cheng Fu'
'Xiao-Yan Wang'
'Cheng-Gang Wang'

_publ_section_title
;
 Diaquabis(ethylenediamine-\k^2^<i>N</i>,<i>N</i>')zinc(II)
 bis(4-aminonaphthalene-1-sulfonate) dihydrate
;
_journal_coeditor_code LH2390
_journal_issue 6
_journal_name_full 'Acta Crystallographica Section E'
_journal_page_first m1677
_journal_page_last m1677
_journal_paper_doi 10.1107/S1600536807024439
_journal_volume 63
_journal_year 2007
_chemical_formula_iupac '[Zn (C2 H8 N2)2 (H2 O)2] (C10 H8 N O3 S)2 , 2H2 O'
_chemical_formula_moiety 'C4 H20 N4 O2 Zn , 2C10 H8 N O3 S , 2H2 O'
_chemical_formula_sum 'C24 H40 N6 O10 S2 Zn'
_chemical_formula_weight 702.11
_chemical_name_common
;
[Diaquabis(ethylenediamine)zinc(II)]
[bis(4-aminonaphthalene-1-sulfonate)] dihydrate
;
_chemical_name_systematic
;
[Diaquabis(ethylenediamine-\k^2^N,N')zinc(II)]
[bis(4-aminonaphthalene-1-sulfonate)] dihydrate
;
_space_group_IT_number 14
_symmetry_cell_setting monoclinic
_symmetry_space_group_name_Hall '-P 2ybc'
_symmetry_space_group_name_H-M 'P 1 21/c 1'
_atom_sites_solution_hydrogens geom
_atom_sites_solution_primary direct
_atom_sites_solution_secondary difmap
_audit_creation_method SHELXL97
_cell_angle_alpha 90.00
_cell_angle_beta 90.50(3)
_cell_angle_gamma 90.00
_cell_formula_units_Z 2
_cell_length_a 12.425(3)
_cell_length_b 9.6851(19)
_cell_length_c 12.305(3)
_cell_measurement_reflns_used 3865
_cell_measurement_temperature 292(2)
_cell_measurement_theta_max 28.08
_cell_measurement_theta_min 2.67
_cell_volume 1480.7(6)
_computing_cell_refinement 'SAINT (Bruker, 2001)'
_computing_data_collection 'SMART (Bruker, 2001)'
_computing_data_reduction SAINT
_computing_molecular_graphics 'SHELXTL (Bruker, 2001)'
_computing_publication_material SHELXTL
_computing_structure_refinement 'SHELXS97 (Sheldrick, 1997)'
_computing_structure_solution 'SHELXS97 (Sheldrick, 1997)'
_diffrn_ambient_temperature 292(2)
_diffrn_measured_fraction_theta_full 0.990
_diffrn_measured_fraction_theta_max 0.990
_diffrn_measurement_device_type 'Bruker SMART CCD area-detector'
_diffrn_measurement_method '\f and \w'
_diffrn_radiation_monochromator graphite
_diffrn_radiation_source 'fine-focus sealed tube'
_diffrn_radiation_type MoK\a
_diffrn_radiation_wavelength 0.71073
_diffrn_reflns_av_R_equivalents 0.0730
_diffrn_reflns_av_sigmaI/netI 0.0554
_diffrn_reflns_limit_h_max 16
_diffrn_reflns_limit_h_min -12
_diffrn_reflns_limit_k_max 12
_diffrn_reflns_limit_k_min -12
_diffrn_reflns_limit_l_max 15
_diffrn_reflns_limit_l_min -10
_diffrn_reflns_number 9734
_diffrn_reflns_theta_full 27.49
_diffrn_reflns_theta_max 27.49
_diffrn_reflns_theta_min 1.64
_exptl_absorpt_coefficient_mu 1.036
_exptl_absorpt_correction_T_max 0.8196
_exptl_absorpt_correction_T_min 0.6473
_exptl_absorpt_correction_type multi-scan
_exptl_absorpt_process_details '(SADABS; Bruker, 2001)'
_exptl_crystal_colour colourless
_exptl_crystal_density_diffrn 1.575
_exptl_crystal_density_method 'not measured'
_exptl_crystal_description block
_exptl_crystal_F_000 736
_exptl_crystal_size_max 0.46
_exptl_crystal_size_mid 0.36
_exptl_crystal_size_min 0.20
_refine_diff_density_max 0.466
_refine_diff_density_min -0.660
_refine_ls_extinction_method none
_refine_ls_goodness_of_fit_ref 0.981
_refine_ls_hydrogen_treatment mixed
_refine_ls_matrix_type full
_refine_ls_number_parameters 236
_refine_ls_number_reflns 3354
_refine_ls_number_restraints 10
_refine_ls_restrained_S_all 0.982
_refine_ls_R_factor_all 0.0471
_refine_ls_R_factor_gt 0.0384
_refine_ls_shift/su_max 0.000
_refine_ls_shift/su_mean 0.000
_refine_ls_structure_factor_coef Fsqd
_refine_ls_weighting_details 'calc w = 1/[\s^2^(Fo^2^)+(0.0458P)^2^] where P=(Fo^2^+2Fc^2^)/3'
_refine_ls_weighting_scheme calc
_refine_ls_wR_factor_gt 0.0831
_refine_ls_wR_factor_ref 0.0863
_reflns_number_gt 2729
_reflns_number_total 3354
_reflns_threshold_expression I>2\s(I)
_cod_data_source_file lh2390.cif
_cod_data_source_block I
_cod_original_cell_volume 1480.7(5)
_cod_original_sg_symbol_H-M 'P 21/c'
_cod_database_code 2213889
_cod_database_fobs_code 2213889

loop_
_symmetry_equiv_pos_as_xyz
'x, y, z'
'-x, y+1/2, -z+1/2'
'-x, -y, -z'
'x, -y-1/2, z-1/2'

loop_
_atom_site_type_symbol
_atom_site_label
_atom_site_fract_x
_atom_site_fract_y
_atom_site_fract_z
_atom_site_U_iso_or_equiv
_atom_site_adp_type
_atom_site_calc_flag
_atom_site_refinement_flags
_atom_site_occupancy
Zn Zn1 0.0000 0.0000 0.5000 0.02820(11) Uani d S 1
N N1 0.00131(16) 0.16231(19) 0.38096(15) 0.0372(4) Uani d D 1
N N2 -0.01612(14) 0.16750(18) 0.60803(15) 0.0338(4) Uani d D 1
O O1 0.17965(13) 0.00886(17) 0.51362(15) 0.0394(4) Uani d D 1
C C1 0.02957(17) 0.2888(2) 0.4403(2) 0.0461(6) Uani d . 1
H H1C 0.0134 0.3690 0.3959 0.055 Uiso calc R 1
H H1D 0.1060 0.2894 0.4572 0.055 Uiso calc R 1
C C2 -0.03471(18) 0.2943(2) 0.54452(19) 0.0466(6) Uani d . 1
H H2C -0.0131 0.3742 0.5870 0.056 Uiso calc R 1
H H2D -0.1107 0.3032 0.5273 0.056 Uiso calc R 1
C C3 0.38445(13) 0.94913(18) 0.18557(14) 0.0241(4) Uani d . 1
C C4 0.44306(15) 1.0471(2) 0.24009(15) 0.0296(4) Uani d . 1
H H4 0.4095 1.1022 0.2916 0.036 Uiso calc R 1
C C5 0.55247(15) 1.06581(19) 0.21962(16) 0.0310(4) Uani d . 1
H H5 0.5904 1.1337 0.2573 0.037 Uiso calc R 1
C C6 0.60475(15) 0.98605(17) 0.14515(15) 0.0266(4) Uani d . 1
C C7 0.54778(14) 0.87878(17) 0.08887(14) 0.0235(4) Uani d . 1
C C8 0.59937(15) 0.79072(19) 0.01412(15) 0.0303(4) Uani d . 1
H H8 0.6727 0.8010 0.0020 0.036 Uiso calc R 1
C C9 0.54368(16) 0.6911(2) -0.04046(16) 0.0354(5) Uani d . 1
H H9 0.5788 0.6347 -0.0900 0.043 Uiso calc R 1
C C10 0.43368(16) 0.67369(19) -0.02191(15) 0.0337(4) Uani d . 1
H H10 0.3962 0.6051 -0.0591 0.040 Uiso calc R 1
C C11 0.38054(14) 0.75566(17) 0.04986(14) 0.0274(4) Uani d . 1
H H11 0.3073 0.7426 0.0606 0.033 Uiso calc R 1
C C12 0.43560(14) 0.86090(16) 0.10847(14) 0.0228(4) Uani d . 1
N N3 0.71563(14) 1.00495(19) 0.12848(16) 0.0339(4) Uani d D 1
O O2 0.21294(11) 0.80591(14) 0.23913(12) 0.0429(4) Uani d . 1
O O3 0.19412(12) 0.98569(15) 0.10337(13) 0.0431(4) Uani d . 1
O O4 0.22193(11) 1.04667(15) 0.29095(12) 0.0408(4) Uani d . 1
O O5 0.20692(14) 0.1749(2) 0.70145(14) 0.0477(4) Uani d D 1
S S1 0.24345(4) 0.94473(5) 0.20564(4) 0.02944(13) Uani d . 1
H H1E 0.2027(19) 0.060(2) 0.558(2) 0.056(9) Uiso d D 1
H H1F 0.206(2) 0.023(3) 0.4602(19) 0.055(9) Uiso d D 1
H H3A 0.7328(17) 1.075(2) 0.1555(19) 0.045(7) Uiso d D 1
H H3B 0.7366(17) 0.9997(19) 0.0642(16) 0.030(6) Uiso d D 1
H H5A 0.215(2) 0.250(2) 0.720(2) 0.077(11) Uiso d D 1
H H5B 0.226(2) 0.124(3) 0.757(2) 0.067(9) Uiso d D 1
H H2A -0.0723(18) 0.151(2) 0.6477(19) 0.062(8) Uiso d D 1
H H1A -0.0590(15) 0.169(2) 0.3507(18) 0.048(7) Uiso d D 1
H H1B 0.0491(19) 0.146(3) 0.332(2) 0.072(9) Uiso d D 1
H H2B 0.0438(16) 0.175(2) 0.6514(18) 0.049(7) Uiso d D 1

loop_
_atom_site_aniso_label
_atom_site_aniso_U_11
_atom_site_aniso_U_22
_atom_site_aniso_U_33
_atom_site_aniso_U_12
_atom_site_aniso_U_13
_atom_site_aniso_U_23
Zn1 0.03346(19) 0.02544(17) 0.02576(18) 0.00102(12) 0.00379(13) 0.00048(12)
N1 0.0362(11) 0.0407(10) 0.0347(10) 0.0026(8) 0.0058(9) 0.0084(8)
N2 0.0300(9) 0.0361(9) 0.0354(10) 0.0002(7) 0.0058(8) -0.0064(8)
O1 0.0314(8) 0.0494(10) 0.0373(9) -0.0016(7) 0.0041(7) -0.0020(8)
C1 0.0479(13) 0.0299(10) 0.0605(15) -0.0024(9) 0.0058(11) 0.0109(10)
C2 0.0516(13) 0.0294(10) 0.0589(15) 0.0065(10) 0.0076(12) -0.0037(10)
C3 0.0252(9) 0.0256(8) 0.0215(9) -0.0002(7) 0.0032(7) 0.0040(7)
C4 0.0349(10) 0.0307(9) 0.0233(9) 0.0012(8) 0.0042(8) -0.0034(8)
C5 0.0355(10) 0.0289(9) 0.0284(10) -0.0056(8) -0.0025(8) -0.0042(8)
C6 0.0270(9) 0.0283(9) 0.0244(9) -0.0026(7) -0.0012(8) 0.0067(7)
C7 0.0272(9) 0.0231(8) 0.0203(9) 0.0014(7) 0.0011(7) 0.0045(7)
C8 0.0297(10) 0.0325(10) 0.0288(10) 0.0050(8) 0.0061(8) 0.0029(8)
C9 0.0432(11) 0.0315(10) 0.0317(11) 0.0056(9) 0.0081(9) -0.0054(8)
C10 0.0443(12) 0.0267(9) 0.0301(11) -0.0049(8) 0.0004(9) -0.0042(8)
C11 0.0284(9) 0.0273(9) 0.0267(10) -0.0034(7) 0.0010(8) 0.0013(8)
C12 0.0278(9) 0.0221(8) 0.0186(8) 0.0007(7) 0.0026(7) 0.0034(7)
N3 0.0279(9) 0.0405(10) 0.0332(10) -0.0067(7) 0.0001(8) 0.0006(8)
O2 0.0391(8) 0.0380(8) 0.0518(10) -0.0064(6) 0.0161(7) 0.0035(7)
O3 0.0302(8) 0.0623(10) 0.0370(9) 0.0054(6) 0.0007(7) 0.0058(7)
O4 0.0390(8) 0.0435(8) 0.0400(9) 0.0044(7) 0.0145(7) -0.0087(7)
O5 0.0522(10) 0.0440(10) 0.0466(10) -0.0010(8) -0.0133(8) 0.0002(8)
S1 0.0265(2) 0.0334(3) 0.0286(3) 0.00020(19) 0.00845(19) -0.0001(2)

loop_
_atom_type_symbol
_atom_type_description
_atom_type_scat_dispersion_real
_atom_type_scat_dispersion_imag
_atom_type_scat_source
C C 0.0033 0.0016 'International Tables Vol C Tables 4.2.6.8 and 6.1.1.4'
H H 0.0000 0.0000 'International Tables Vol C Tables 4.2.6.8 and 6.1.1.4'
N N 0.0061 0.0033 'International Tables Vol C Tables 4.2.6.8 and 6.1.1.4'
O O 0.0106 0.0060 'International Tables Vol C Tables 4.2.6.8 and 6.1.1.4'
S S 0.1246 0.1234 'International Tables Vol C Tables 4.2.6.8 and 6.1.1.4'
Zn Zn 0.2839 1.4301 'International Tables Vol C Tables 4.2.6.8 and 6.1.1.4'

loop_
_geom_angle_atom_site_label_1
_geom_angle_atom_site_label_2
_geom_angle_atom_site_label_3
_geom_angle_site_symmetry_1
_geom_angle_site_symmetry_3
_geom_angle
_geom_angle_publ_flag
N2 Zn1 N2 . 3_556 180.0 n
N2 Zn1 N1 . 3_556 97.57(8) n
N2 Zn1 N1 3_556 3_556 82.43(8) ?
N2 Zn1 N1 . . 82.43(8) n
N2 Zn1 N1 3_556 . 97.57(8) ?
N1 Zn1 N1 3_556 . 180.0 ?
N2 Zn1 O1 . 3_556 88.66(7) ?
N2 Zn1 O1 3_556 3_556 91.34(7) ?
N1 Zn1 O1 3_556 3_556 90.55(7) ?
N1 Zn1 O1 . 3_556 89.45(7) ?
N2 Zn1 O1 . . 91.34(7) n
N2 Zn1 O1 3_556 . 88.66(7) ?
N1 Zn1 O1 3_556 . 89.45(7) ?
N1 Zn1 O1 . . 90.55(7) n
O1 Zn1 O1 3_556 . 180.0 ?
C1 N1 Zn1 . . 105.95(13) ?
C1 N1 H1A . . 111.5(16) ?
Zn1 N1 H1A . . 110.4(16) ?
C1 N1 H1B . . 109.7(17) ?
Zn1 N1 H1B . . 110.5(17) ?
H1A N1 H1B . . 109(2) ?
C2 N2 Zn1 . . 108.81(13) ?
C2 N2 H2A . . 109.1(16) ?
Zn1 N2 H2A . . 107.2(16) ?
C2 N2 H2B . . 111.5(15) ?
Zn1 N2 H2B . . 110.3(15) ?
H2A N2 H2B . . 110(2) ?
Zn1 O1 H1E . . 115.4(18) ?
Zn1 O1 H1F . . 113(2) ?
H1E O1 H1F . . 110(3) ?
N1 C1 C2 . . 108.92(17) ?
N1 C1 H1C . . 109.9 ?
C2 C1 H1C . . 109.9 ?
N1 C1 H1D . . 109.9 ?
C2 C1 H1D . . 109.9 ?
H1C C1 H1D . . 108.3 ?
N2 C2 C1 . . 109.75(16) ?
N2 C2 H2C . . 109.7 ?
C1 C2 H2C . . 109.7 ?
N2 C2 H2D . . 109.7 ?
C1 C2 H2D . . 109.7 ?
H2C C2 H2D . . 108.2 ?
C4 C3 C12 . . 120.14(16) ?
C4 C3 S1 . . 118.09(14) ?
C12 C3 S1 . . 121.59(13) ?
C3 C4 C5 . . 121.07(17) ?
C3 C4 H4 . . 119.5 ?
C5 C4 H4 . . 119.5 ?
C6 C5 C4 . . 121.12(17) ?
C6 C5 H5 . . 119.4 ?
C4 C5 H5 . . 119.4 ?
C5 C6 N3 . . 119.74(17) ?
C5 C6 C7 . . 119.88(17) ?
N3 C6 C7 . . 120.29(17) ?
C8 C7 C12 . . 119.09(16) ?
C8 C7 C6 . . 121.85(16) ?
C12 C7 C6 . . 119.05(16) ?
C9 C8 C7 . . 121.18(17) ?
C9 C8 H8 . . 119.4 ?
C7 C8 H8 . . 119.4 ?
C8 C9 C10 . . 119.90(17) ?
C8 C9 H9 . . 120.0 ?
C10 C9 H9 . . 120.0 ?
C11 C10 C9 . . 121.03(17) ?
C11 C10 H10 . . 119.5 ?
C9 C10 H10 . . 119.5 ?
C10 C11 C12 . . 120.88(16) ?
C10 C11 H11 . . 119.6 ?
C12 C11 H11 . . 119.6 ?
C11 C12 C7 . . 117.90(15) ?
C11 C12 C3 . . 123.41(16) ?
C7 C12 C3 . . 118.69(15) ?
C6 N3 H3A . . 108.4(17) ?
C6 N3 H3B . . 116.3(15) ?
H3A N3 H3B . . 112(2) ?
H5A O5 H5B . . 106(3) ?
O3 S1 O2 . . 112.87(9) ?
O3 S1 O4 . . 111.00(9) ?
O2 S1 O4 . . 111.66(9) ?
O3 S1 C3 . . 106.46(9) ?
O2 S1 C3 . . 108.76(8) ?
O4 S1 C3 . . 105.67(9) ?

loop_
_geom_bond_atom_site_label_1
_geom_bond_atom_site_label_2
_geom_bond_site_symmetry_2
_geom_bond_distance
_geom_bond_publ_flag
Zn1 N2 . 2.1080(17) n
Zn1 N2 3_556 2.1080(17) ?
Zn1 N1 3_556 2.1488(18) ?
Zn1 N1 . 2.1488(18) n
Zn1 O1 3_556 2.2386(17) ?
Zn1 O1 . 2.2386(17) n
N1 C1 . 1.468(3) ?
N1 H1A . 0.836(18) ?
N1 H1B . 0.86(2) ?
N2 C2 . 1.473(3) ?
N2 H2A . 0.87(2) ?
N2 H2B . 0.915(18) ?
O1 H1E . 0.79(2) ?
O1 H1F . 0.75(2) ?
C1 C2 . 1.517(3) ?
C1 H1C . 0.9700 ?
C1 H1D . 0.9700 ?
C2 H2C . 0.9700 ?
C2 H2D . 0.9700 ?
C3 C4 . 1.369(3) ?
C3 C12 . 1.430(2) ?
C3 S1 . 1.7719(17) ?
C4 C5 . 1.397(3) ?
C4 H4 . 0.9300 ?
C5 C6 . 1.367(3) ?
C5 H5 . 0.9300 ?
C6 N3 . 1.407(3) ?
C6 C7 . 1.432(2) ?
C7 C8 . 1.412(2) ?
C7 C12 . 1.427(2) ?
C8 C9 . 1.361(3) ?
C8 H8 . 0.9300 ?
C9 C10 . 1.398(3) ?
C9 H9 . 0.9300 ?
C10 C11 . 1.362(2) ?
C10 H10 . 0.9300 ?
C11 C12 . 1.421(2) ?
C11 H11 . 0.9300 ?
N3 H3A . 0.782(19) ?
N3 H3B . 0.836(19) ?
O2 S1 . 1.4573(15) n
O3 S1 . 1.4504(16) n
O4 S1 . 1.4674(15) n
O5 H5A . 0.77(2) ?
O5 H5B . 0.87(2) ?

loop_
_geom_hbond_atom_site_label_D
_geom_hbond_atom_site_label_H
_geom_hbond_atom_site_label_A
_geom_hbond_site_symmetry_A
_geom_hbond_distance_DH
_geom_hbond_distance_HA
_geom_hbond_distance_DA
_geom_hbond_angle_DHA
_geom_hbond_publ_flag
N1 H1B O4 1_545 0.86(2) 2.41(2) 3.170(2) 147(2) yes
N1 H1A O2 2_545 0.836(18) 2.570(19) 3.337(3) 153(2) yes
N2 H2A O2 3_566 0.87(2) 2.28(2) 3.109(2) 159(2) yes
N2 H2B O5 . 0.915(18) 2.113(19) 2.992(3) 161(2) yes
N3 H3A O2 2_655 0.782(19) 2.67(2) 3.451(2) 176(2) yes
N3 H3B O3 3_675 0.836(19) 2.246(19) 3.076(3) 171.6(18) yes
O1 H1E O5 . 0.79(2) 2.08(2) 2.834(3) 158(2) yes
O5 H5B N3 3_666 0.87(2) 2.02(2) 2.882(3) 173(3) yes
O5 H5A O4 4_576 0.77(2) 2.15(2) 2.918(3) 172(3) yes
O1 H1F O4 1_545 0.75(2) 2.11(2) 2.818(2) 159(3) yes

loop_
_geom_torsion_atom_site_label_1
_geom_torsion_atom_site_label_2
_geom_torsion_atom_site_label_3
_geom_torsion_atom_site_label_4
_geom_torsion_site_symmetry_1
_geom_torsion
N2 Zn1 N1 C1 . 19.84(14)
N2 Zn1 N1 C1 3_556 -160.16(14)
O1 Zn1 N1 C1 3_556 108.55(14)
O1 Zn1 N1 C1 . -71.45(14)
N1 Zn1 N2 C2 3_556 -171.14(14)
N1 Zn1 N2 C2 . 8.86(14)
O1 Zn1 N2 C2 3_556 -80.76(14)
O1 Zn1 N2 C2 . 99.24(14)
Zn1 N1 C1 C2 . -44.7(2)
Zn1 N2 C2 C1 . -35.8(2)
N1 C1 C2 N2 . 55.4(3)
C12 C3 C4 C5 . 1.9(3)
S1 C3 C4 C5 . -173.30(14)
C3 C4 C5 C6 . -0.6(3)
C4 C5 C6 N3 . -178.31(17)
C4 C5 C6 C7 . -1.7(3)
C5 C6 C7 C8 . -177.73(17)
N3 C6 C7 C8 . -1.2(3)
C5 C6 C7 C12 . 2.6(2)
N3 C6 C7 C12 . 179.19(16)
C12 C7 C8 C9 . 1.1(3)
C6 C7 C8 C9 . -178.60(17)
C7 C8 C9 C10 . -0.7(3)
C8 C9 C10 C11 . 0.4(3)
C9 C10 C11 C12 . -0.3(3)
C10 C11 C12 C7 . 0.7(3)
C10 C11 C12 C3 . -179.36(17)
C8 C7 C12 C11 . -1.0(2)
C6 C7 C12 C11 . 178.68(15)
C8 C7 C12 C3 . 179.03(16)
C6 C7 C12 C3 . -1.3(2)
C4 C3 C12 C11 . 179.11(17)
S1 C3 C12 C11 . -5.9(2)
C4 C3 C12 C7 . -0.9(3)
S1 C3 C12 C7 . 174.10(12)
C4 C3 S1 O3 . 112.32(16)
C12 C3 S1 O3 . -62.78(16)
C4 C3 S1 O2 . -125.78(16)
C12 C3 S1 O2 . 59.12(16)
C4 C3 S1 O4 . -5.78(17)
C12 C3 S1 O4 . 179.12(14)
